data_2241560
loop_
_publ_author_name
'Hern\'andez-T\'ellez, Guadalupe'
'Bern\`es, Sylvain'
'Mendoza, Angel'
'R\'ios-Merino, Francisco Javier'
'Moreno, Gloria E.'
'Portillo, Oscar'
'Guti\'errez, Ren\'e'

_publ_section_title
;
 Crystal structures of four chiral imine-substituted thiophene derivatives
;
_journal_coeditor_code SJ5495
_journal_issue 3
_journal_name_full 'Acta Crystallographica Section E'
_journal_page_first 350
_journal_page_last 354
_journal_paper_doi 10.1107/S2056989016002516
_journal_volume 72
_journal_year 2016
_chemical_formula_iupac 'C24 H26 N2 O2 S'
_chemical_formula_moiety 'C24 H26 N2 O2 S'
_chemical_formula_sum 'C24 H26 N2 O2 S'
_chemical_formula_weight 406.53
_chemical_melting_point 405
_chemical_name_systematic
;
2,5-Bis{[(<i>R</i>)-(-)-1-(4-methoxyphenyl)ethyl]iminomethyl}thiophene
;
_space_group_crystal_system monoclinic
_space_group_IT_number 5
_space_group_name_Hall 'C 2y'
_space_group_name_H-M_alt 'C 1 2 1'
_symmetry_space_group_name_Hall 'C 2y'
_symmetry_space_group_name_H-M 'C 1 2 1'
_atom_sites_solution_hydrogens geom
_audit_creation_method SHELXL-2014/7
_cell_angle_alpha 90
_cell_angle_beta 97.174(4)
_cell_angle_gamma 90
_cell_formula_units_Z 2
_cell_length_a 25.3917(13)
_cell_length_b 5.9488(3)
_cell_length_c 7.5623(4)
_cell_measurement_reflns_used 2504
_cell_measurement_temperature 298(2)
_cell_measurement_theta_max 24.2370
_cell_measurement_theta_min 2.9640
_cell_volume 1133.34(10)
_computing_cell_refinement
;
CrysAlis PRO (Agilent, 2013)
;
_computing_data_collection
;
CrysAlis PRO (Agilent, 2013)
;
_computing_data_reduction
;
CrysAlis PRO (Agilent, 2013)
;
_computing_molecular_graphics
;
Mercury (Macrae <i>et al.</i>,  2008)
;
_computing_publication_material
;
SHELXL2014 (Sheldrick, 2015b)
;
_computing_structure_refinement
;
SHELXL2014 (Sheldrick, 2015b)
;
_computing_structure_solution
;
SHELXT (Sheldrick, 2015a)
;
_diffrn_ambient_temperature 298(2)
_diffrn_measured_fraction_theta_full 0.998
_diffrn_measured_fraction_theta_max 0.998
_diffrn_measurement_device 'four-circle diffractometer'
_diffrn_measurement_device_type 'Agilent Xcalibur (Atlas, Gemini)'
_diffrn_measurement_method '\w scans'
_diffrn_radiation_monochromator graphite
_diffrn_radiation_type MoK\a
_diffrn_radiation_wavelength 0.71073
_diffrn_reflns_av_R_equivalents 0.0273
_diffrn_reflns_limit_h_max 31
_diffrn_reflns_limit_h_min -31
_diffrn_reflns_limit_k_max 7
_diffrn_reflns_limit_k_min -7
_diffrn_reflns_limit_l_max 9
_diffrn_reflns_limit_l_min -9
_diffrn_reflns_number 6341
_diffrn_reflns_theta_full 25.242
_diffrn_reflns_theta_max 26.056
_diffrn_reflns_theta_min 2.981
_exptl_absorpt_coefficient_mu 0.164
_exptl_absorpt_correction_T_max 0.993
_exptl_absorpt_correction_T_min 0.973
_exptl_absorpt_correction_type analytical
_exptl_absorpt_process_details
;
(CrysAlis PRO; Agilent, 2013)
;
_exptl_crystal_colour colourless
_exptl_crystal_density_diffrn 1.191
_exptl_crystal_description prism
_exptl_crystal_F_000 432
_exptl_crystal_size_max 0.4462
_exptl_crystal_size_mid 0.3306
_exptl_crystal_size_min 0.1147
_refine_diff_density_max 0.106
_refine_diff_density_min -0.172
_refine_ls_abs_structure_details
;
Flack <i>x</i> determined using 708 quotients
[(<i>I</i>^+^)-(<i>I</i>^-^)]/[(<i>I</i>^+^)+(<i>I</i>^-^)]
(Parsons <i>et al.</i>,  2013)
;
_refine_ls_abs_structure_Flack -0.02(4)
_refine_ls_extinction_method none
_refine_ls_goodness_of_fit_ref 1.020
_refine_ls_hydrogen_treatment constr
_refine_ls_matrix_type full
_refine_ls_number_parameters 134
_refine_ls_number_reflns 2221
_refine_ls_number_restraints 1
_refine_ls_restrained_S_all 1.020
_refine_ls_R_factor_all 0.0487
_refine_ls_R_factor_gt 0.0363
_refine_ls_shift/su_max 0.000
_refine_ls_shift/su_mean 0.000
_refine_ls_structure_factor_coef Fsqd
_refine_ls_weighting_details 'w=1/[\s^2^(Fo^2^)+(0.0393P)^2^+0.1801P] where P=(Fo^2^+2Fc^2^)/3'
_refine_ls_weighting_scheme calc
_refine_ls_wR_factor_gt 0.0768
_refine_ls_wR_factor_ref 0.0845
_reflns_number_gt 1892
_reflns_number_total 2221
_reflns_threshold_expression 'I > 2\s(I)'
_cod_data_source_file sj5495sup1.cif
_cod_data_source_block II
_cod_database_code 2241560

loop_
_space_group_symop_operation_xyz
'x, y, z'
'-x, y, -z'
'x+1/2, y+1/2, z'
'-x+1/2, y+1/2, -z'

loop_
_atom_site_type_symbol
_atom_site_label
_atom_site_fract_x
_atom_site_fract_y
_atom_site_fract_z
_atom_site_U_iso_or_equiv
_atom_site_adp_type
_atom_site_calc_flag
_atom_site_occupancy
S S1 0.5000 0.37429(14) 0.5000 0.0490(3) Uani d 1
N N1 0.56565(9) 0.3213(4) 0.1855(3) 0.0471(6) Uani d 1
C C2 0.55195(11) 0.5176(5) 0.2189(4) 0.0469(7) Uani d 1
H H2A 0.5608 0.6324 0.1445 0.056 Uiso calc 1
C C3 0.52314(10) 0.5774(5) 0.3665(4) 0.0449(6) Uani d 1
C C4 0.51313(13) 0.7856(5) 0.4229(4) 0.0596(8) Uani d 1
H H4A 0.5225 0.9159 0.3665 0.072 Uiso calc 1
C C5 0.59848(11) 0.2933(4) 0.0386(4) 0.0484(7) Uani d 1
H H5A 0.5949 0.4291 -0.0354 0.058 Uiso calc 1
C C6 0.57863(13) 0.0963(6) -0.0754(4) 0.0658(8) Uani d 1
H H6A 0.5416 0.1162 -0.1164 0.099 Uiso calc 1
H H6B 0.5835 -0.0394 -0.0065 0.099 Uiso calc 1
H H6C 0.5981 0.0861 -0.1759 0.099 Uiso calc 1
C C7 0.65613(11) 0.2719(4) 0.1189(3) 0.0441(6) Uani d 1
C C8 0.69277(11) 0.4349(4) 0.0871(4) 0.0494(7) Uani d 1
H H8A 0.6817 0.5585 0.0168 0.059 Uiso calc 1
C C9 0.74515(11) 0.4171(5) 0.1576(4) 0.0571(8) Uani d 1
H H9A 0.7692 0.5278 0.1343 0.069 Uiso calc 1
C C10 0.76215(11) 0.2354(6) 0.2628(4) 0.0546(7) Uani d 1
C C11 0.72642(12) 0.0745(6) 0.2994(4) 0.0593(8) Uani d 1
H H11A 0.7375 -0.0469 0.3722 0.071 Uiso calc 1
C C12 0.67374(12) 0.0936(6) 0.2275(4) 0.0551(8) Uani d 1
H H12A 0.6497 -0.0161 0.2528 0.066 Uiso calc 1
O O1 0.81556(9) 0.2307(5) 0.3227(3) 0.0781(7) Uani d 1
C C13 0.83539(15) 0.0345(9) 0.4189(5) 0.1010(15) Uani d 1
H H13A 0.8734 0.0434 0.4432 0.152 Uiso calc 1
H H13B 0.8257 -0.0970 0.3487 0.152 Uiso calc 1
H H13C 0.8204 0.0258 0.5292 0.152 Uiso calc 1

loop_
_atom_site_aniso_label
_atom_site_aniso_U_11
_atom_site_aniso_U_22
_atom_site_aniso_U_33
_atom_site_aniso_U_12
_atom_site_aniso_U_13
_atom_site_aniso_U_23
S1 0.0540(6) 0.0354(5) 0.0603(6) 0.000 0.0183(4) 0.000
N1 0.0442(13) 0.0512(16) 0.0477(13) 0.0014(10) 0.0129(10) 0.0058(10)
C2 0.0460(15) 0.0443(18) 0.0507(16) -0.0021(13) 0.0071(13) 0.0121(13)
C3 0.0421(14) 0.0392(14) 0.0534(17) -0.0002(12) 0.0062(13) 0.0052(12)
C4 0.074(2) 0.0365(16) 0.071(2) 0.0007(13) 0.0193(16) 0.0074(13)
C5 0.0497(16) 0.0537(18) 0.0434(15) 0.0015(12) 0.0120(12) 0.0097(12)
C6 0.0626(19) 0.079(2) 0.0551(19) -0.0010(18) 0.0058(15) -0.0036(17)
C7 0.0468(15) 0.0492(15) 0.0387(14) 0.0022(13) 0.0147(12) 0.0018(12)
C8 0.0559(17) 0.0500(17) 0.0451(14) -0.0025(13) 0.0169(13) 0.0045(12)
C9 0.0528(17) 0.067(2) 0.0548(17) -0.0139(16) 0.0177(14) -0.0004(16)
C10 0.0455(16) 0.078(2) 0.0414(16) 0.0001(15) 0.0080(13) -0.0080(15)
C11 0.0575(18) 0.068(2) 0.0524(18) 0.0087(17) 0.0086(14) 0.0150(15)
C12 0.0527(17) 0.0569(17) 0.0574(19) -0.0031(14) 0.0138(14) 0.0147(15)
O1 0.0478(13) 0.121(2) 0.0642(14) -0.0021(14) 0.0011(10) -0.0011(14)
C13 0.063(2) 0.161(4) 0.075(3) 0.022(3) -0.0086(19) 0.022(3)

loop_
_atom_type_symbol
_atom_type_description
_atom_type_scat_dispersion_real
_atom_type_scat_dispersion_imag
_atom_type_scat_source
C C 0.0033 0.0016 'International Tables Vol C Tables 4.2.6.8 and 6.1.1.4'
H H 0.0000 0.0000 'International Tables Vol C Tables 4.2.6.8 and 6.1.1.4'
N N 0.0061 0.0033 'International Tables Vol C Tables 4.2.6.8 and 6.1.1.4'
O O 0.0106 0.0060 'International Tables Vol C Tables 4.2.6.8 and 6.1.1.4'
S S 0.1246 0.1234 'International Tables Vol C Tables 4.2.6.8 and 6.1.1.4'

loop_
_exptl_crystal_face_index_h
_exptl_crystal_face_index_k
_exptl_crystal_face_index_l
_exptl_crystal_face_perp_dist
4 0 -11 0.1473
-4 0 11 0.1785
-8 -8 0 0.2540
8 8 1 0.1872
-9 -7 6 0.2264
-7 -4 9 0.2080
-35 2 0 0.0459
35 -2 0 0.1016
27 1 -8 0.1326
-28 0 8 0.1333
-9 8 0 0.1570
18 7 0 0.1590
35 0 1 0.0574
-35 0 -1 0.0574
-35 1 -1 0.0312

loop_
_geom_angle_atom_site_label_1
_geom_angle_atom_site_label_2
_geom_angle_atom_site_label_3
_geom_angle_site_symmetry_1
_geom_angle_site_symmetry_3
_geom_angle
C3 S1 C3 2_656 . 91.01(19)
C2 N1 C5 . . 116.9(2)
N1 C2 C3 . . 124.2(3)
N1 C2 H2A . . 117.9
C3 C2 H2A . . 117.9
C4 C3 C2 . . 127.1(3)
C4 C3 S1 . . 111.6(2)
C2 C3 S1 . . 121.3(2)
C3 C4 C4 . 2_656 112.91(17)
C3 C4 H4A . . 123.5
C4 C4 H4A 2_656 . 123.5
N1 C5 C6 . . 109.7(2)
N1 C5 C7 . . 108.3(2)
C6 C5 C7 . . 113.7(2)
N1 C5 H5A . . 108.3
C6 C5 H5A . . 108.3
C7 C5 H5A . . 108.3
C5 C6 H6A . . 109.5
C5 C6 H6B . . 109.5
H6A C6 H6B . . 109.5
C5 C6 H6C . . 109.5
H6A C6 H6C . . 109.5
H6B C6 H6C . . 109.5
C12 C7 C8 . . 117.8(3)
C12 C7 C5 . . 121.8(2)
C8 C7 C5 . . 120.4(2)
C9 C8 C7 . . 121.2(3)
C9 C8 H8A . . 119.4
C7 C8 H8A . . 119.4
C8 C9 C10 . . 120.1(3)
C8 C9 H9A . . 119.9
C10 C9 H9A . . 119.9
C11 C10 O1 . . 124.7(3)
C11 C10 C9 . . 119.8(3)
O1 C10 C9 . . 115.5(3)
C10 C11 C12 . . 119.7(3)
C10 C11 H11A . . 120.2
C12 C11 H11A . . 120.2
C7 C12 C11 . . 121.5(3)
C7 C12 H12A . . 119.3
C11 C12 H12A . . 119.3
C10 O1 C13 . . 117.0(3)
O1 C13 H13A . . 109.5
O1 C13 H13B . . 109.5
H13A C13 H13B . . 109.5
O1 C13 H13C . . 109.5
H13A C13 H13C . . 109.5
H13B C13 H13C . . 109.5

loop_
_geom_bond_atom_site_label_1
_geom_bond_atom_site_label_2
_geom_bond_site_symmetry_2
_geom_bond_distance
S1 C3 2_656 1.724(3)
S1 C3 . 1.724(3)
N1 C2 . 1.253(3)
N1 C5 . 1.480(3)
C2 C3 . 1.453(4)
C2 H2A . 0.9300
C3 C4 . 1.345(4)
C4 C4 2_656 1.413(6)
C4 H4A . 0.9300
C5 C6 . 1.504(4)
C5 C7 . 1.519(4)
C5 H5A . 0.9800
C6 H6A . 0.9600
C6 H6B . 0.9600
C6 H6C . 0.9600
C7 C12 . 1.381(4)
C7 C8 . 1.385(3)
C8 C9 . 1.374(4)
C8 H8A . 0.9300
C9 C10 . 1.379(4)
C9 H9A . 0.9300
C10 C11 . 1.371(4)
C10 O1 . 1.375(3)
C11 C12 . 1.384(4)
C11 H11A . 0.9300
C12 H12A . 0.9300
O1 C13 . 1.433(5)
C13 H13A . 0.9600
C13 H13B . 0.9600
C13 H13C . 0.9600

loop_
_geom_hbond_atom_site_label_D
_geom_hbond_atom_site_label_H
_geom_hbond_atom_site_label_A
_geom_hbond_site_symmetry_A
_geom_hbond_distance_DH
_geom_hbond_distance_HA
_geom_hbond_distance_DA
_geom_hbond_angle_DHA
_geom_hbond_publ_flag
C4 H4A S1 1_565 0.93 2.99 3.572(3) 122.3 no

loop_
_geom_torsion_atom_site_label_1
_geom_torsion_atom_site_label_2
_geom_torsion_atom_site_label_3
_geom_torsion_atom_site_label_4
_geom_torsion_site_symmetry_1
_geom_torsion_site_symmetry_4
_geom_torsion
C5 N1 C2 C3 . . -175.3(2)
N1 C2 C3 C4 . . 171.0(3)
N1 C2 C3 S1 . . -5.7(4)
C3 S1 C3 C4 2_656 . -0.22(17)
C3 S1 C3 C2 2_656 . 176.9(3)
C2 C3 C4 C4 . 2_656 -176.3(3)
S1 C3 C4 C4 . 2_656 0.6(4)
C2 N1 C5 C6 . . -136.4(3)
C2 N1 C5 C7 . . 99.0(3)
N1 C5 C7 C12 . . 63.9(3)
C6 C5 C7 C12 . . -58.3(3)
N1 C5 C7 C8 . . -115.0(3)
C6 C5 C7 C8 . . 122.7(3)
C12 C7 C8 C9 . . 1.5(4)
C5 C7 C8 C9 . . -179.4(3)
C7 C8 C9 C10 . . -0.3(4)
C8 C9 C10 C11 . . -1.1(4)
C8 C9 C10 O1 . . 178.3(2)
O1 C10 C11 C12 . . -178.1(3)
C9 C10 C11 C12 . . 1.2(4)
C8 C7 C12 C11 . . -1.4(4)
C5 C7 C12 C11 . . 179.6(3)
C10 C11 C12 C7 . . 0.0(5)
C11 C10 O1 C13 . . 4.8(4)
C9 C10 O1 C13 . . -174.6(3)

_cod_database_fobs_code 2241560
